data_4029138
loop_
_publ_author_name
'Algarra, Andr\'es G'
'Cross, Warren B.'
'Davies, David L.'
'Khamker, Qudsia'
'Macgregor, Stuart A.'
'McMullin, Claire L.'
'Singh, Kuldip'

_publ_section_title
;
 Combined experimental and computational investigations of rhodium- and
 ruthenium-catalyzed C-h functionalization of pyrazoles with alkynes.
;
_journal_issue 5
_journal_name_full 'The Journal of organic chemistry'
_journal_page_first 1954
_journal_page_last 1970
_journal_paper_doi 10.1021/jo402592z
_journal_volume 79
_journal_year 2014
_chemical_formula_moiety 'C24 H15 F3 N2, C2 H3 N'
_chemical_formula_sum 'C26 H18 F3 N3'
_chemical_formula_weight 429.43
_chemical_name_systematic
; 
 ? 
;
_space_group_IT_number 2
_symmetry_cell_setting triclinic
_symmetry_space_group_name_Hall '-P 1'
_symmetry_space_group_name_H-M 'P -1'
_atom_sites_solution_hydrogens geom
_atom_sites_solution_primary direct
_atom_sites_solution_secondary difmap
_audit_creation_method SHELXL-97
_cell_angle_alpha 70.575(3)
_cell_angle_beta 70.337(4)
_cell_angle_gamma 84.964(3)
_cell_formula_units_Z 2
_cell_length_a 9.5265(15)
_cell_length_b 9.5816(15)
_cell_length_c 12.880(2)
_cell_measurement_reflns_used 736
_cell_measurement_temperature 150(2)
_cell_measurement_theta_max 23.393
_cell_measurement_theta_min 2.255
_cell_volume 1043.7(3)
_computing_cell_refinement 'Bruker SMART'
_computing_data_collection 'Bruker SMART'
_computing_data_reduction 'Bruker SHELXTL'
_computing_molecular_graphics 'Bruker SHELXTL'
_computing_publication_material 'Bruker SHELXTL'
_computing_structure_refinement 'SHELXL-97 (Sheldrick, 1997)'
_computing_structure_solution 'SHELXS-97 (Sheldrick, 1990)'
_diffrn_ambient_temperature 150(2)
_diffrn_measured_fraction_theta_full 0.994
_diffrn_measured_fraction_theta_max 0.994
_diffrn_measurement_device_type 'Bruker Apex 2000 CCD area detector'
_diffrn_measurement_method 'phi and omega scans'
_diffrn_radiation_monochromator graphite
_diffrn_radiation_source 'fine-focus sealed tube'
_diffrn_radiation_type MoK\a
_diffrn_radiation_wavelength 0.71073
_diffrn_reflns_av_R_equivalents 0.0990
_diffrn_reflns_av_sigmaI/netI 0.1300
_diffrn_reflns_limit_h_max 11
_diffrn_reflns_limit_h_min -11
_diffrn_reflns_limit_k_max 11
_diffrn_reflns_limit_k_min -11
_diffrn_reflns_limit_l_max 15
_diffrn_reflns_limit_l_min -15
_diffrn_reflns_number 7678
_diffrn_reflns_theta_full 25.00
_diffrn_reflns_theta_max 25.00
_diffrn_reflns_theta_min 1.77
_exptl_absorpt_coefficient_mu 0.100
_exptl_absorpt_correction_T_max 0.962
_exptl_absorpt_correction_T_min 0.221
_exptl_absorpt_correction_type empirical
_exptl_absorpt_process_details
;
absorption correction based on 1923 reflections(SADABS);Rint 0.0804 before
correction and 0.0655 after.
;
_exptl_crystal_colour colourless
_exptl_crystal_density_diffrn 1.366
_exptl_crystal_density_method 'not measured'
_exptl_crystal_description plate
_exptl_crystal_F_000 444
_exptl_crystal_size_max 0.18
_exptl_crystal_size_mid 0.17
_exptl_crystal_size_min 0.05
_refine_diff_density_max 0.378
_refine_diff_density_min -0.398
_refine_diff_density_rms 0.076
_refine_ls_extinction_method none
_refine_ls_goodness_of_fit_ref 0.896
_refine_ls_hydrogen_treatment constr
_refine_ls_matrix_type full
_refine_ls_number_parameters 290
_refine_ls_number_reflns 3671
_refine_ls_number_restraints 0
_refine_ls_restrained_S_all 0.896
_refine_ls_R_factor_all 0.1219
_refine_ls_R_factor_gt 0.0723
_refine_ls_shift/su_max 0.000
_refine_ls_shift/su_mean 0.000
_refine_ls_structure_factor_coef Fsqd
_refine_ls_weighting_details 'calc w=1/[\s^2^(Fo^2^)+(0.0715P)^2^+0.0000P] where P=(Fo^2^+2Fc^2^)/3'
_refine_ls_weighting_scheme calc
_refine_ls_wR_factor_gt 0.1530
_refine_ls_wR_factor_ref 0.1780
_reflns_number_gt 2029
_reflns_number_total 3671
_reflns_threshold_expression >2sigma(I)
_cod_data_source_file jo402592z_si_003.cif
_cod_data_source_block 13041
_cod_depositor_comments
;
The following automatic conversions were performed:

'_symmetry_cell_setting' value 'Triclinic' changed to 'triclinic'
according to
/usr/data/users/saulius/crontab/automatic-downloads/current/ACS/lib/dictionaries/cif_core.dic
dictionary named 'cif_core.dic' version 2.4.2 from 2011-04-26.

Automatic conversion script
Id: cif_fix_values 2281 2013-09-26 08:29:07Z andrius 
;
_cod_original_sg_symbol_H-M P-1
_cod_database_code 4029138

loop_
_symmetry_equiv_pos_as_xyz
'x, y, z'
'-x, -y, -z'

loop_
_atom_site_label
_atom_site_type_symbol
_atom_site_fract_x
_atom_site_fract_y
_atom_site_fract_z
_atom_site_U_iso_or_equiv
_atom_site_adp_type
_atom_site_occupancy
_atom_site_symmetry_multiplicity
_atom_site_calc_flag
_atom_site_refinement_flags
F1 F 0.1440(2) -0.0139(2) 1.41459(17) 0.0501(6) Uani 1 1 d .
F2 F 0.3166(2) -0.1023(2) 1.30002(18) 0.0484(6) Uani 1 1 d .
F3 F 0.3417(3) 0.1170(2) 1.29867(18) 0.0526(7) Uani 1 1 d .
N1 N 0.2398(3) 0.1755(3) 1.1143(2) 0.0306(7) Uani 1 1 d .
N2 N 0.1387(3) 0.1981(3) 1.0566(2) 0.0292(7) Uani 1 1 d .
C1 C 0.1662(4) 0.0791(4) 1.2184(3) 0.0293(8) Uani 1 1 d .
C2 C 0.0248(4) 0.0391(4) 1.2292(3) 0.0312(8) Uani 1 1 d .
H2 H -0.0448 -0.0279 1.2947 0.037 Uiso 1 1 calc R
C3 C 0.0074(4) 0.1194(4) 1.1223(3) 0.0274(8) Uani 1 1 d .
C4 C -0.1089(4) 0.1306(3) 1.0723(3) 0.0286(8) Uani 1 1 d .
C5 C -0.2430(4) 0.0515(4) 1.1345(3) 0.0344(9) Uani 1 1 d .
H5 H -0.2599 -0.0119 1.2123 0.041 Uiso 1 1 calc R
C6 C -0.3516(4) 0.0652(4) 1.0832(3) 0.0393(10) Uani 1 1 d .
H6 H -0.4429 0.0100 1.1253 0.047 Uiso 1 1 calc R
C7 C -0.3272(4) 0.1598(4) 0.9697(3) 0.0367(9) Uani 1 1 d .
H7 H -0.4027 0.1694 0.9350 0.044 Uiso 1 1 calc R
C8 C -0.1967(4) 0.2387(4) 0.9080(3) 0.0342(9) Uani 1 1 d .
H8 H -0.1818 0.3020 0.8305 0.041 Uiso 1 1 calc R
C9 C -0.0826(4) 0.2278(4) 0.9577(3) 0.0282(8) Uani 1 1 d .
C10 C 0.0567(4) 0.3109(3) 0.8942(3) 0.0271(8) Uani 1 1 d .
C11 C 0.1668(4) 0.2966(3) 0.9426(3) 0.0281(8) Uani 1 1 d .
C12 C 0.2422(4) 0.0216(4) 1.3074(3) 0.0328(9) Uani 1 1 d .
C13 C 0.0764(3) 0.4161(4) 0.7738(3) 0.0271(8) Uani 1 1 d .
C14 C 0.1378(4) 0.3677(4) 0.6789(3) 0.0337(9) Uani 1 1 d .
H14 H 0.1722 0.2694 0.6899 0.040 Uiso 1 1 calc R
C15 C 0.1501(4) 0.4613(4) 0.5672(3) 0.0388(9) Uani 1 1 d .
H15 H 0.1938 0.4273 0.5022 0.047 Uiso 1 1 calc R
C16 C 0.0993(4) 0.6018(4) 0.5511(3) 0.0390(9) Uani 1 1 d .
H16 H 0.1064 0.6654 0.4749 0.047 Uiso 1 1 calc R
C17 C 0.0378(4) 0.6515(4) 0.6447(3) 0.0417(10) Uani 1 1 d .
H17 H 0.0033 0.7498 0.6331 0.050 Uiso 1 1 calc R
C18 C 0.0259(4) 0.5582(4) 0.7572(3) 0.0379(9) Uani 1 1 d .
H18 H -0.0170 0.5928 0.8219 0.045 Uiso 1 1 calc R
C19 C 0.3135(4) 0.3759(3) 0.8829(3) 0.0271(8) Uani 1 1 d .
C20 C 0.3505(4) 0.4851(4) 0.9201(3) 0.0356(9) Uani 1 1 d .
H20 H 0.2818 0.5075 0.9851 0.043 Uiso 1 1 calc R
C21 C 0.4856(4) 0.5601(4) 0.8630(3) 0.0390(10) Uani 1 1 d .
H21 H 0.5094 0.6352 0.8879 0.047 Uiso 1 1 calc R
C22 C 0.5862(4) 0.5269(4) 0.7702(3) 0.0383(9) Uani 1 1 d .
H22 H 0.6800 0.5780 0.7317 0.046 Uiso 1 1 calc R
C23 C 0.5518(4) 0.4194(4) 0.7323(3) 0.0398(9) Uani 1 1 d .
H23 H 0.6213 0.3975 0.6673 0.048 Uiso 1 1 calc R
C24 C 0.4160(4) 0.3438(4) 0.7892(3) 0.0329(9) Uani 1 1 d .
H24 H 0.3930 0.2690 0.7636 0.040 Uiso 1 1 calc R
N3 N 0.3576(5) 0.1394(4) 0.5562(4) 0.0818(14) Uani 1 1 d .
C25 C 0.4703(6) 0.1784(5) 0.4866(4) 0.0544(12) Uani 1 1 d .
C26 C 0.6126(5) 0.2253(5) 0.3974(4) 0.0675(14) Uani 1 1 d .
H26A H 0.6888 0.1561 0.4172 0.101 Uiso 1 1 calc R
H26B H 0.6390 0.3247 0.3918 0.101 Uiso 1 1 calc R
H26C H 0.6067 0.2269 0.3225 0.101 Uiso 1 1 calc R

loop_
_atom_site_aniso_label
_atom_site_aniso_U_11
_atom_site_aniso_U_22
_atom_site_aniso_U_33
_atom_site_aniso_U_23
_atom_site_aniso_U_13
_atom_site_aniso_U_12
F1 0.0510(13) 0.0659(15) 0.0204(12) 0.0038(11) -0.0134(11) 0.0035(12)
F2 0.0554(14) 0.0449(13) 0.0420(14) -0.0029(11) -0.0264(11) 0.0133(12)
F3 0.0675(15) 0.0506(14) 0.0429(14) 0.0056(11) -0.0382(12) -0.0170(12)
N1 0.0314(16) 0.0381(17) 0.0232(17) -0.0040(14) -0.0156(14) -0.0008(14)
N2 0.0352(17) 0.0310(16) 0.0172(15) 0.0012(13) -0.0103(14) -0.0062(14)
C1 0.037(2) 0.0279(18) 0.0188(19) -0.0011(15) -0.0090(16) -0.0052(17)
C2 0.039(2) 0.0293(19) 0.0196(19) 0.0001(16) -0.0077(16) -0.0080(17)
C3 0.0303(18) 0.0292(19) 0.0182(19) -0.0048(15) -0.0045(16) -0.0021(16)
C4 0.0339(19) 0.0264(18) 0.022(2) -0.0026(16) -0.0085(16) -0.0053(16)
C5 0.036(2) 0.034(2) 0.027(2) -0.0009(17) -0.0101(18) -0.0056(18)
C6 0.040(2) 0.039(2) 0.034(2) -0.0064(19) -0.0095(18) -0.0103(19)
C7 0.035(2) 0.043(2) 0.033(2) -0.0074(19) -0.0159(18) -0.0013(19)
C8 0.037(2) 0.038(2) 0.027(2) -0.0027(17) -0.0166(18) -0.0031(18)
C9 0.0341(19) 0.0300(19) 0.0184(19) -0.0038(16) -0.0108(16) 0.0037(17)
C10 0.0299(19) 0.0274(18) 0.0194(19) 0.0025(15) -0.0111(16) -0.0040(16)
C11 0.0347(19) 0.0261(18) 0.0159(18) 0.0024(15) -0.0069(16) -0.0036(16)
C12 0.035(2) 0.036(2) 0.020(2) 0.0062(17) -0.0126(17) -0.0021(18)
C13 0.0268(18) 0.0313(19) 0.0227(19) -0.0019(16) -0.0144(15) 0.0008(16)
C14 0.040(2) 0.031(2) 0.026(2) -0.0012(17) -0.0140(17) -0.0006(18)
C15 0.049(2) 0.045(2) 0.020(2) -0.0013(18) -0.0151(18) -0.006(2)
C16 0.043(2) 0.043(2) 0.024(2) 0.0061(18) -0.0173(18) -0.002(2)
C17 0.052(2) 0.032(2) 0.036(2) -0.0010(19) -0.020(2) 0.0105(19)
C18 0.046(2) 0.039(2) 0.025(2) -0.0055(18) -0.0118(18) 0.0031(19)
C19 0.0337(19) 0.0274(18) 0.0173(19) 0.0036(15) -0.0150(16) -0.0002(16)
C20 0.040(2) 0.043(2) 0.021(2) -0.0008(17) -0.0141(17) -0.0051(19)
C21 0.046(2) 0.039(2) 0.031(2) 0.0007(18) -0.020(2) -0.0115(19)
C22 0.032(2) 0.038(2) 0.035(2) 0.0066(18) -0.0135(18) -0.0113(18)
C23 0.038(2) 0.038(2) 0.028(2) 0.0041(18) -0.0047(18) -0.0026(19)
C24 0.036(2) 0.0317(19) 0.025(2) 0.0005(16) -0.0116(17) -0.0029(17)
N3 0.104(3) 0.065(3) 0.048(3) -0.010(2) -0.002(3) 0.018(3)
C25 0.080(3) 0.045(3) 0.036(3) -0.006(2) -0.027(3) 0.014(3)
C26 0.064(3) 0.059(3) 0.076(4) 0.004(3) -0.043(3) -0.006(3)

loop_
_atom_type_symbol
_atom_type_description
_atom_type_scat_dispersion_real
_atom_type_scat_dispersion_imag
_atom_type_scat_source
C C 0.0033 0.0016 'International Tables Vol C Tables 4.2.6.8 and 6.1.1.4'
H H 0.0000 0.0000 'International Tables Vol C Tables 4.2.6.8 and 6.1.1.4'
N N 0.0061 0.0033 'International Tables Vol C Tables 4.2.6.8 and 6.1.1.4'
F F 0.0171 0.0103 'International Tables Vol C Tables 4.2.6.8 and 6.1.1.4'

loop_
_geom_angle_atom_site_label_1
_geom_angle_atom_site_label_2
_geom_angle_atom_site_label_3
_geom_angle
C1 N1 N2 102.3(3)
N1 N2 C3 113.2(3)
N1 N2 C11 122.5(3)
C3 N2 C11 124.2(3)
N1 C1 C2 114.3(3)
N1 C1 C12 119.2(3)
C2 C1 C12 126.5(3)
C1 C2 C3 104.4(3)
C1 C2 H2 127.8
C3 C2 H2 127.8
N2 C3 C2 105.7(3)
N2 C3 C4 119.5(3)
C2 C3 C4 134.8(3)
C5 C4 C9 121.0(3)
C5 C4 C3 121.7(3)
C9 C4 C3 117.3(3)
C6 C5 C4 119.9(3)
C6 C5 H5 120.1
C4 C5 H5 120.1
C5 C6 C7 119.9(3)
C5 C6 H6 120.0
C7 C6 H6 120.0
C8 C7 C6 120.8(3)
C8 C7 H7 119.6
C6 C7 H7 119.6
C7 C8 C9 121.0(3)
C7 C8 H8 119.5
C9 C8 H8 119.5
C4 C9 C8 117.4(3)
C4 C9 C10 120.6(3)
C8 C9 C10 122.0(3)
C11 C10 C9 121.2(3)
C11 C10 C13 120.7(3)
C9 C10 C13 118.1(3)
C10 C11 N2 117.3(3)
C10 C11 C19 124.6(3)
N2 C11 C19 118.1(3)
F3 C12 F1 108.1(3)
F3 C12 F2 105.8(3)
F1 C12 F2 105.9(3)
F3 C12 C1 113.1(3)
F1 C12 C1 111.0(3)
F2 C12 C1 112.5(3)
C18 C13 C14 119.3(3)
C18 C13 C10 120.8(3)
C14 C13 C10 119.8(3)
C13 C14 C15 120.7(3)
C13 C14 H14 119.7
C15 C14 H14 119.7
C16 C15 C14 119.9(3)
C16 C15 H15 120.1
C14 C15 H15 120.1
C15 C16 C17 120.1(3)
C15 C16 H16 120.0
C17 C16 H16 120.0
C16 C17 C18 120.3(3)
C16 C17 H17 119.9
C18 C17 H17 119.9
C13 C18 C17 119.8(3)
C13 C18 H18 120.1
C17 C18 H18 120.1
C24 C19 C20 118.8(3)
C24 C19 C11 120.5(3)
C20 C19 C11 120.7(3)
C21 C20 C19 120.4(3)
C21 C20 H20 119.8
C19 C20 H20 119.8
C22 C21 C20 120.1(3)
C22 C21 H21 119.9
C20 C21 H21 119.9
C21 C22 C23 120.3(3)
C21 C22 H22 119.8
C23 C22 H22 119.8
C22 C23 C24 119.8(4)
C22 C23 H23 120.1
C24 C23 H23 120.1
C19 C24 C23 120.5(3)
C19 C24 H24 119.7
C23 C24 H24 119.7
N3 C25 C26 178.7(5)
C25 C26 H26A 109.5
C25 C26 H26B 109.5
H26A C26 H26B 109.5
C25 C26 H26C 109.5
H26A C26 H26C 109.5
H26B C26 H26C 109.5

loop_
_geom_bond_atom_site_label_1
_geom_bond_atom_site_label_2
_geom_bond_distance
F1 C12 1.331(4)
F2 C12 1.342(4)
F3 C12 1.327(4)
N1 C1 1.341(4)
N1 N2 1.366(4)
N2 C3 1.370(4)
N2 C11 1.406(4)
C1 C2 1.382(4)
C1 C12 1.487(5)
C2 C3 1.394(4)
C2 H2 0.9500
C3 C4 1.437(5)
C4 C5 1.387(4)
C4 C9 1.409(4)
C5 C6 1.380(5)
C5 H5 0.9500
C6 C7 1.393(5)
C6 H6 0.9500
C7 C8 1.360(5)
C7 H7 0.9500
C8 C9 1.416(4)
C8 H8 0.9500
C9 C10 1.444(4)
C10 C11 1.366(4)
C10 C13 1.502(4)
C11 C19 1.482(4)
C13 C18 1.375(5)
C13 C14 1.378(5)
C14 C15 1.391(5)
C14 H14 0.9500
C15 C16 1.363(5)
C15 H15 0.9500
C16 C17 1.372(5)
C16 H16 0.9500
C17 C18 1.399(5)
C17 H17 0.9500
C18 H18 0.9500
C19 C24 1.381(4)
C19 C20 1.400(5)
C20 C21 1.374(5)
C20 H20 0.9500
C21 C22 1.370(5)
C21 H21 0.9500
C22 C23 1.381(5)
C22 H22 0.9500
C23 C24 1.381(5)
C23 H23 0.9500
C24 H24 0.9500
N3 C25 1.138(5)
C25 C26 1.440(6)
C26 H26A 0.9800
C26 H26B 0.9800
C26 H26C 0.9800

loop_
_geom_torsion_atom_site_label_1
_geom_torsion_atom_site_label_2
_geom_torsion_atom_site_label_3
_geom_torsion_atom_site_label_4
_geom_torsion
C1 N1 N2 C3 0.2(3)
C1 N1 N2 C11 178.2(3)
N2 N1 C1 C2 0.4(4)
N2 N1 C1 C12 178.0(3)
N1 C1 C2 C3 -0.8(4)
C12 C1 C2 C3 -178.1(3)
N1 N2 C3 C2 -0.7(4)
C11 N2 C3 C2 -178.6(3)
N1 N2 C3 C4 -179.2(3)
C11 N2 C3 C4 2.9(5)
C1 C2 C3 N2 0.8(3)
C1 C2 C3 C4 179.0(3)
N2 C3 C4 C5 179.0(3)
C2 C3 C4 C5 1.1(6)
N2 C3 C4 C9 -2.1(4)
C2 C3 C4 C9 179.9(3)
C9 C4 C5 C6 1.4(5)
C3 C4 C5 C6 -179.8(3)
C4 C5 C6 C7 -0.9(5)
C5 C6 C7 C8 0.5(5)
C6 C7 C8 C9 -0.5(5)
C5 C4 C9 C8 -1.4(5)
C3 C4 C9 C8 179.7(3)
C5 C4 C9 C10 179.3(3)
C3 C4 C9 C10 0.4(5)
C7 C8 C9 C4 1.0(5)
C7 C8 C9 C10 -179.7(3)
C4 C9 C10 C11 0.7(5)
C8 C9 C10 C11 -178.6(3)
C4 C9 C10 C13 -178.2(3)
C8 C9 C10 C13 2.6(5)
C9 C10 C11 N2 -0.1(5)
C13 C10 C11 N2 178.7(3)
C9 C10 C11 C19 179.1(3)
C13 C10 C11 C19 -2.1(5)
N1 N2 C11 C10 -179.5(3)
C3 N2 C11 C10 -1.7(5)
N1 N2 C11 C19 1.3(4)
C3 N2 C11 C19 179.0(3)
N1 C1 C12 F3 30.1(4)
C2 C1 C12 F3 -152.6(3)
N1 C1 C12 F1 151.8(3)
C2 C1 C12 F1 -31.0(5)
N1 C1 C12 F2 -89.7(4)
C2 C1 C12 F2 87.5(4)
C11 C10 C13 C18 -93.6(4)
C9 C10 C13 C18 85.3(4)
C11 C10 C13 C14 90.3(4)
C9 C10 C13 C14 -90.9(4)
C18 C13 C14 C15 0.5(5)
C10 C13 C14 C15 176.7(3)
C13 C14 C15 C16 -0.8(5)
C14 C15 C16 C17 0.8(6)
C15 C16 C17 C18 -0.5(6)
C14 C13 C18 C17 -0.2(5)
C10 C13 C18 C17 -176.4(3)
C16 C17 C18 C13 0.2(6)
C10 C11 C19 C24 -68.0(4)
N2 C11 C19 C24 111.2(4)
C10 C11 C19 C20 111.7(4)
N2 C11 C19 C20 -69.1(4)
C24 C19 C20 C21 0.9(5)
C11 C19 C20 C21 -178.8(3)
C19 C20 C21 C22 -1.0(5)
C20 C21 C22 C23 0.9(5)
C21 C22 C23 C24 -0.8(5)
C20 C19 C24 C23 -0.8(5)
C11 C19 C24 C23 178.9(3)
C22 C23 C24 C19 0.7(5)
